data_4500700
loop_
_publ_author_name
'Alsobrook, Andrea N.'
'Alekseev, Evgeny V.'
'Depmeier, Wulf'
'Albrecht-Schmitt, Thomas E.'

_publ_section_title
;
 Incorporation of Mn(II) and Fe(II) into Uranyl Carboxyphosphonates
;
_journal_issue 6
_journal_name_full 'Crystal Growth &amp; Design'
_journal_page_first 2358
_journal_paper_doi 10.1021/cg200127a
_journal_volume 11
_journal_year 2011
_chemical_formula_moiety 'C4 H4 Fe O28 P2 U2'
_chemical_formula_sum 'C4 H4 Fe O28 P2 U2'
_chemical_formula_weight 1093.92
_chemical_name_systematic
; 
 ? 
;
_space_group_IT_number 15
_symmetry_cell_setting monoclinic
_symmetry_space_group_name_Hall '-C 2yc'
_symmetry_space_group_name_H-M 'C 1 2/c 1'
_atom_sites_solution_hydrogens geom
_atom_sites_solution_primary direct
_atom_sites_solution_secondary difmap
_audit_creation_method SHELXL-97
_cell_angle_alpha 90.00
_cell_angle_beta 104.987(2)
_cell_angle_gamma 90.00
_cell_formula_units_Z 4
_cell_length_a 20.620(4)
_cell_length_b 9.4956(16)
_cell_length_c 13.384(2)
_cell_measurement_reflns_used 2902
_cell_measurement_temperature 100(2)
_cell_measurement_theta_max 27.49
_cell_measurement_theta_min 2.04
_cell_volume 2531.4(8)
_computing_cell_refinement 'SMART, SAINT'
_computing_data_collection SMART
_computing_data_reduction SAINT
_computing_molecular_graphics 'SHELXP-97 (Sheldrick, 1997)'
_computing_publication_material 'SHELXCIF-97 (Sheldrick, 1997)'
_computing_structure_refinement 'SHELXL-97 (Sheldrick, 1997)'
_computing_structure_solution 'SHELXS-97 (Sheldrick, 1990)'
_diffrn_ambient_temperature 100(2)
_diffrn_detector_area_resol_mean 0
_diffrn_measured_fraction_theta_full 0.997
_diffrn_measured_fraction_theta_max 0.997
_diffrn_measurement_device_type 'BRUKER APEX'
_diffrn_measurement_method '0.3 /w exposure'
_diffrn_radiation_monochromator graphite
_diffrn_radiation_source 'fine-focus sealed tube'
_diffrn_radiation_type MoK\a
_diffrn_radiation_wavelength 0.71073
_diffrn_reflns_av_R_equivalents 0.0238
_diffrn_reflns_av_sigmaI/netI 0.0173
_diffrn_reflns_limit_h_max 26
_diffrn_reflns_limit_h_min -26
_diffrn_reflns_limit_k_max 12
_diffrn_reflns_limit_k_min -12
_diffrn_reflns_limit_l_max 17
_diffrn_reflns_limit_l_min -17
_diffrn_reflns_number 14379
_diffrn_reflns_theta_full 27.49
_diffrn_reflns_theta_max 27.49
_diffrn_reflns_theta_min 2.04
_diffrn_standards_decay_% 0
_diffrn_standards_interval_count na
_diffrn_standards_interval_time na
_diffrn_standards_number na
_exptl_absorpt_coefficient_mu 13.568
_exptl_absorpt_correction_T_max 0.773
_exptl_absorpt_correction_T_min 0.586
_exptl_absorpt_correction_type numerical
_exptl_absorpt_process_details SHELXPREP
_exptl_crystal_colour yellow
_exptl_crystal_density_diffrn 2.870
_exptl_crystal_density_meas ?
_exptl_crystal_density_method 'not measured'
_exptl_crystal_description platelet
_exptl_crystal_F_000 1968
_exptl_crystal_size_max 0.06269
_exptl_crystal_size_mid 0.03347
_exptl_crystal_size_min 0.01900
_refine_diff_density_max 2.621
_refine_diff_density_min -1.785
_refine_diff_density_rms 0.216
_refine_ls_extinction_method none
_refine_ls_goodness_of_fit_ref 1.104
_refine_ls_hydrogen_treatment constr
_refine_ls_matrix_type full
_refine_ls_number_parameters 169
_refine_ls_number_reflns 2902
_refine_ls_number_restraints 0
_refine_ls_restrained_S_all 1.104
_refine_ls_R_factor_all 0.0259
_refine_ls_R_factor_gt 0.0243
_refine_ls_shift/su_max 0.001
_refine_ls_shift/su_mean 0.000
_refine_ls_structure_factor_coef Fsqd
_refine_ls_weighting_details 'calc w=1/[\s^2^(Fo^2^)+(0.0383P)^2^+37.8258P] where P=(Fo^2^+2Fc^2^)/3'
_refine_ls_weighting_scheme calc
_refine_ls_wR_factor_gt 0.0684
_refine_ls_wR_factor_ref 0.0696
_reflns_number_gt 2749
_reflns_number_total 2902
_reflns_threshold_expression >2sigma(I)
_cod_data_source_file cg200127a_si_001.cif
_cod_data_source_block c2c
_cod_depositor_comments
;
The following automatic conversions were performed:

'_exptl_crystal_density_meas' value 'nm' was changed to '?' - the
value is perceived as not measured.

Automatic conversion script
Id: cif_fix_values 3008 2015-01-20 13:52:24Z robertas 
;
_cod_original_cell_volume 2531.4(7)
_cod_original_sg_symbol_H-M 'C 2/c'
_cod_database_code 4500700

loop_
_symmetry_equiv_pos_as_xyz
'x, y, z'
'-x, y, -z+1/2'
'x+1/2, y+1/2, z'
'-x+1/2, y+1/2, -z+1/2'
'-x, -y, -z'
'x, -y, z-1/2'
'-x+1/2, -y+1/2, -z'
'x+1/2, -y+1/2, z-1/2'

loop_
_atom_site_label
_atom_site_type_symbol
_atom_site_fract_x
_atom_site_fract_y
_atom_site_fract_z
_atom_site_U_iso_or_equiv
_atom_site_adp_type
_atom_site_occupancy
_atom_site_symmetry_multiplicity
_atom_site_calc_flag
_atom_site_refinement_flags
U1 U 0.207085(8) 0.077995(17) 0.326928(12) 0.00608(8) Uani 1 1 d .
Fe1 Fe 0.0000 0.0000 0.0000 0.0107(2) Uani 1 2 d S
P1 P 0.24441(6) 0.06562(12) 0.60396(10) 0.0069(2) Uani 1 1 d .
O1 O 0.20240(18) 0.0655(3) 0.6820(3) 0.0081(7) Uani 1 1 d .
O2 O 0.19727(18) 0.0567(4) 0.4957(3) 0.0097(7) Uani 1 1 d .
O3 O 0.29242(17) 0.1906(4) 0.6159(3) 0.0091(7) Uani 1 1 d .
O4 O 0.21796(17) -0.2242(4) 0.6844(3) 0.0092(7) Uani 1 1 d .
O5 O 0.29337(19) -0.3348(4) 0.6202(3) 0.0118(7) Uani 1 1 d .
O6 O 0.29618(19) 0.0740(4) 0.3658(3) 0.0103(7) Uani 1 1 d .
O7 O 0.11732(19) 0.0839(4) 0.2860(3) 0.0110(7) Uani 1 1 d .
O8 O -0.0010(2) 0.1241(7) 0.1291(4) 0.0396(14) Uani 1 1 d .
O9 O 0.0818(2) 0.1230(5) -0.0203(4) 0.0251(9) Uani 1 1 d .
O10 O 0.0669(2) -0.1474(5) 0.0976(4) 0.0266(10) Uani 1 1 d .
C1 C 0.2990(3) -0.0866(5) 0.6267(4) 0.0089(9) Uani 1 1 d .
H1A H 0.3182 -0.0981 0.5666 0.011 Uiso 1 1 calc R
H1B H 0.3368 -0.0672 0.6879 0.011 Uiso 1 1 calc R
C2 C 0.2672(2) -0.2245(5) 0.6444(4) 0.0084(9) Uani 1 1 d .
O1W O 0.0234(5) -0.2358(10) 0.2732(8) 0.091(3) Uani 1 1 d .
O2W O 0.5126(5) 0.0249(11) 0.7048(7) 0.085(3) Uani 1 1 d .
O3W O 0.4174(3) 0.1251(6) 0.5688(8) 0.083(3) Uani 1 1 d .
O4W O 0.0925(3) 0.3829(7) 0.0674(4) 0.0496(17) Uani 1 1 d .

loop_
_atom_site_aniso_label
_atom_site_aniso_U_11
_atom_site_aniso_U_22
_atom_site_aniso_U_33
_atom_site_aniso_U_23
_atom_site_aniso_U_13
_atom_site_aniso_U_12
U1 0.00969(11) 0.00458(11) 0.00458(11) -0.00015(5) 0.00292(7) -0.00005(6)
Fe1 0.0115(5) 0.0124(5) 0.0083(4) -0.0002(4) 0.0028(4) 0.0004(4)
P1 0.0121(6) 0.0046(5) 0.0050(5) 0.0001(4) 0.0038(5) 0.0000(4)
O1 0.0114(17) 0.0055(15) 0.0076(16) 0.0005(12) 0.0028(13) 0.0023(12)
O2 0.0150(18) 0.0098(16) 0.0050(16) -0.0005(12) 0.0040(13) -0.0015(13)
O3 0.0149(17) 0.0052(16) 0.0087(16) 0.0005(12) 0.0054(13) -0.0019(13)
O4 0.0137(16) 0.0073(16) 0.0081(16) -0.0007(13) 0.0052(13) -0.0012(13)
O5 0.0216(19) 0.0063(16) 0.0098(16) 0.0000(13) 0.0083(14) 0.0020(14)
O6 0.0082(17) 0.0128(18) 0.0106(18) -0.0006(13) 0.0035(14) -0.0010(12)
O7 0.0099(17) 0.0145(19) 0.0086(17) -0.0012(13) 0.0021(14) -0.0005(13)
O8 0.015(2) 0.066(4) 0.034(3) -0.036(3) -0.0012(19) 0.008(2)
O9 0.0143(19) 0.023(2) 0.036(2) 0.0116(19) 0.0026(17) -0.0030(17)
O10 0.018(2) 0.025(2) 0.033(2) 0.0164(19) -0.0020(17) -0.0039(17)
C1 0.012(2) 0.007(2) 0.008(2) -0.0008(16) 0.0040(18) -0.0001(17)
C2 0.013(2) 0.006(2) 0.005(2) 0.0020(16) 0.0017(17) 0.0002(17)
O1W 0.098(8) 0.093(6) 0.080(8) 0.001(5) 0.020(6) 0.000(5)
O2W 0.088(6) 0.098(7) 0.069(5) 0.010(5) 0.019(5) 0.006(5)
O3W 0.045(4) 0.016(3) 0.215(10) -0.007(4) 0.081(5) -0.006(2)
O4W 0.040(3) 0.081(4) 0.033(3) -0.029(3) 0.020(2) -0.042(3)

loop_
_atom_type_symbol
_atom_type_description
_atom_type_scat_dispersion_real
_atom_type_scat_dispersion_imag
_atom_type_scat_source
C C 0.0033 0.0016 'International Tables Vol C Tables 4.2.6.8 and 6.1.1.4'
H H 0.0000 0.0000 'International Tables Vol C Tables 4.2.6.8 and 6.1.1.4'
O O 0.0106 0.0060 'International Tables Vol C Tables 4.2.6.8 and 6.1.1.4'
P P 0.1023 0.0942 'International Tables Vol C Tables 4.2.6.8 and 6.1.1.4'
Fe Fe 0.3463 0.8444 'International Tables Vol C Tables 4.2.6.8 and 6.1.1.4'
U U -9.6767 9.6646 'International Tables Vol C Tables 4.2.6.8 and 6.1.1.4'

loop_
_geom_angle_atom_site_label_1
_geom_angle_atom_site_label_2
_geom_angle_atom_site_label_3
_geom_angle
_geom_angle_site_symmetry_1
_geom_angle_site_symmetry_3
O6 U1 O7 179.06(16) . .
O6 U1 O3 90.44(14) . 7_556
O7 U1 O3 89.27(14) . 7_556
O6 U1 O2 93.27(15) . .
O7 U1 O2 87.53(15) . .
O3 U1 O2 75.93(12) 7_556 .
O6 U1 O1 92.74(15) . 6
O7 U1 O1 86.98(15) . 6
O3 U1 O1 144.53(12) 7_556 6
O2 U1 O1 138.97(12) . 6
O6 U1 O5 88.63(14) . 7_546
O7 U1 O5 92.14(14) . 7_546
O3 U1 O5 143.77(12) 7_556 7_546
O2 U1 O5 67.97(12) . 7_546
O1 U1 O5 71.66(12) 6 7_546
O6 U1 O4 86.74(14) . 6
O7 U1 O4 92.31(14) . 6
O3 U1 O4 73.96(12) 7_556 6
O2 U1 O4 149.89(12) . 6
O1 U1 O4 70.98(12) 6 6
O5 U1 O4 142.05(11) 7_546 6
O8 Fe1 O8 180.0 5 .
O8 Fe1 O9 88.5(2) 5 5
O8 Fe1 O9 91.5(2) . 5
O8 Fe1 O9 91.5(2) 5 .
O8 Fe1 O9 88.5(2) . .
O9 Fe1 O9 180.0 5 .
O8 Fe1 O10 90.4(2) 5 5
O8 Fe1 O10 89.6(2) . 5
O9 Fe1 O10 91.69(16) 5 5
O9 Fe1 O10 88.31(16) . 5
O8 Fe1 O10 89.6(2) 5 .
O8 Fe1 O10 90.4(2) . .
O9 Fe1 O10 88.31(16) 5 .
O9 Fe1 O10 91.69(16) . .
O10 Fe1 O10 180.0(2) 5 .
O1 P1 O2 108.5(2) . .
O1 P1 O3 113.5(2) . .
O2 P1 O3 112.3(2) . .
O1 P1 C1 108.9(2) . .
O2 P1 C1 109.4(2) . .
O3 P1 C1 104.2(2) . .
P1 O1 U1 131.2(2) . 6_556
P1 O2 U1 136.3(2) . .
P1 O3 U1 135.7(2) . 7_556
C2 O4 U1 125.7(3) . 6_556
C2 O5 U1 133.3(3) . 7_546
C2 C1 P1 116.3(4) . .
C2 C1 H1A 108.2 . .
P1 C1 H1A 108.2 . .
C2 C1 H1B 108.2 . .
P1 C1 H1B 108.2 . .
H1A C1 H1B 107.4 . .
O5 C2 O4 123.7(4) . .
O5 C2 C1 116.7(4) . .
O4 C2 C1 119.5(4) . .

loop_
_geom_bond_atom_site_label_1
_geom_bond_atom_site_label_2
_geom_bond_distance
_geom_bond_site_symmetry_2
U1 O6 1.776(4) .
U1 O7 1.790(4) .
U1 O3 2.326(3) 7_556
U1 O2 2.328(3) .
U1 O1 2.352(3) 6
U1 O5 2.416(4) 7_546
U1 O4 2.416(3) 6
Fe1 O8 2.096(4) 5
Fe1 O8 2.096(4) .
Fe1 O9 2.126(4) 5
Fe1 O9 2.126(4) .
Fe1 O10 2.153(4) 5
Fe1 O10 2.153(4) .
P1 O1 1.520(4) .
P1 O2 1.524(4) .
P1 O3 1.527(4) .
P1 C1 1.809(5) .
O1 U1 2.352(3) 6_556
O3 U1 2.326(3) 7_556
O4 C2 1.265(6) .
O4 U1 2.416(3) 6_556
O5 C2 1.258(6) .
O5 U1 2.416(4) 7_546
C1 C2 1.510(6) .
C1 H1A 0.9900 .
C1 H1B 0.9900 .
O1W O1W 1.005(17) 2
O2W O2W 1.433(17) 2_656
